data_7057084
loop_
_publ_author_name
'Karada\(g, Ahmet'
'Korkmaz, Nesrin'
'Ayd\?in, Ali'
'Tekin, \,Saban'
'Yanar, Yusuf'
'Yerli, Yusuf'
'Korkmaz, \,Seng\"ul Aslan'

_publ_section_title
;
 In vitro biological properties and predicted DNA--BSA interaction of
 three new dicyanidoargentate(i)-based complexes: synthesis and
 characterization
;
_journal_issue 6
_journal_name_full 'New Journal of Chemistry'
_journal_page_first 4679
_journal_paper_doi 10.1039/C7NJ04796G
_journal_volume 42
_journal_year 2018
_chemical_formula_moiety 'C14 H25 Ag4 Cd2 N10 O7'
_chemical_formula_sum 'C14 H25 Ag4 Cd2 N10 O7'
_chemical_formula_weight 1101.72
_space_group_IT_number 11
_space_group_name_Hall '-P 2yb'
_space_group_name_H-M_alt 'P 1 21/m 1'
_symmetry_cell_setting monoclinic
_symmetry_space_group_name_Hall '-P 2yb'
_symmetry_space_group_name_H-M 'P 1 21/m 1'
_atom_sites_solution_hydrogens geom
_atom_sites_solution_primary direct
_atom_sites_solution_secondary difmap
_audit_creation_method SHELXL-97
_audit_update_record
;
2014-07-20 deposited with the CCDC.
2018-01-25 downloaded from the CCDC.
;
_cell_angle_alpha 90.00
_cell_angle_beta 97.126(2)
_cell_angle_gamma 90.00
_cell_formula_units_Z 2
_cell_length_a 10.9482(7)
_cell_length_b 11.7177(7)
_cell_length_c 11.9192(7)
_cell_measurement_reflns_used 9933
_cell_measurement_temperature 296(2)
_cell_measurement_theta_max 28.3419
_cell_measurement_theta_min 2.4468
_cell_volume 1517.28(16)
_computing_cell_refinement 'SAINT (Bruker, 2002)'
_computing_data_collection 'SMART (Bruker, 2002)'
_computing_data_reduction 'SAINT (Bruker, 2001)'
_computing_molecular_graphics 'ORTEP-II (Johnson, 1976)'
_computing_publication_material 'SHELXL-97 (Sheldrick, 1997)'
_computing_structure_refinement 'SHELXL-97 (Sheldrick, 1997)'
_computing_structure_solution 'SHELXS-97 (Sheldrick, 1997)'
_diffrn_ambient_temperature 296(2)
_diffrn_measured_fraction_theta_full 0.981
_diffrn_measured_fraction_theta_max 0.979
_diffrn_measurement_device_type 'Bruker APEX area-detector diffractometer'
_diffrn_measurement_method '\f and \w scan'
_diffrn_radiation_monochromator graphite
_diffrn_radiation_source 'fine-focus sealed tube'
_diffrn_radiation_type MoK\a
_diffrn_radiation_wavelength 0.71073
_diffrn_reflns_av_R_equivalents 0.0355
_diffrn_reflns_av_sigmaI/netI 0.0248
_diffrn_reflns_limit_h_max 14
_diffrn_reflns_limit_h_min -14
_diffrn_reflns_limit_k_max 15
_diffrn_reflns_limit_k_min -15
_diffrn_reflns_limit_l_max 15
_diffrn_reflns_limit_l_min -15
_diffrn_reflns_number 25491
_diffrn_reflns_theta_full 26.00
_diffrn_reflns_theta_max 28.38
_diffrn_reflns_theta_min 1.72
_exptl_absorpt_coefficient_mu 3.954
_exptl_absorpt_correction_T_max 0.7427
_exptl_absorpt_correction_T_min 0.4632
_exptl_absorpt_correction_type multi-scan
_exptl_absorpt_process_details 'SADABS (Bruker, 2002)'
_exptl_crystal_colour colorless
_exptl_crystal_density_diffrn 2.411
_exptl_crystal_density_meas ?
_exptl_crystal_density_method 'not measured'
_exptl_crystal_description block
_exptl_crystal_F_000 1038
_exptl_crystal_size_max 0.23
_exptl_crystal_size_mid 0.10
_exptl_crystal_size_min 0.08
_refine_diff_density_max 2.935
_refine_diff_density_min -1.864
_refine_diff_density_rms 0.266
_refine_ls_extinction_method none
_refine_ls_goodness_of_fit_ref 1.069
_refine_ls_hydrogen_treatment mixed
_refine_ls_matrix_type full
_refine_ls_number_parameters 226
_refine_ls_number_reflns 3904
_refine_ls_number_restraints 17
_refine_ls_restrained_S_all 1.076
_refine_ls_R_factor_all 0.0452
_refine_ls_R_factor_gt 0.0445
_refine_ls_shift/su_max 0.001
_refine_ls_shift/su_mean 0.000
_refine_ls_structure_factor_coef Fsqd
_refine_ls_weighting_details 'calc w=1/[\s^2^(Fo^2^)+(0.0527P)^2^+34.0546P] where P=(Fo^2^+2Fc^2^)/3'
_refine_ls_weighting_scheme calc
_refine_ls_wR_factor_gt 0.1360
_refine_ls_wR_factor_ref 0.1364
_reflns_number_gt 3833
_reflns_number_total 3904
_reflns_threshold_expression >2sigma(I)
_cod_data_source_file c7nj04796g2.cif
_cod_data_source_block y
_cod_depositor_comments
;
The following automatic conversions were performed:

'_symmetry_cell_setting' value 'Monoclinic' changed to 'monoclinic'
according to
/home/data/users/saulius/crontab/automatic-downloads/rss-feeds/RSC/lib/dictionaries/cif_core.dic
dictionary named 'cif_core.dic' version 2.4.2 from 2011-04-26.

'_exptl_absorpt_correction_type' value 'Multi-scan' changed to
'multi-scan' according to
/home/data/users/saulius/crontab/automatic-downloads/rss-feeds/RSC/lib/dictionaries/cif_core.dic
dictionary named 'cif_core.dic' version 2.4.2 from 2011-04-26.

'_exptl_crystal_density_meas' value 'not measured' was changed to '?'
- the value is perceived as not measured.

Automatic conversion script
Id: cif_fix_values 4973 2017-02-22 13:04:09Z antanas 

 Adding full bibliography for 7057084.cif.
;
_cod_original_sg_symbol_Hall '-P 2yb '
_cod_original_sg_symbol_H-M P21/m
_cod_database_code 7057084

loop_
_symmetry_equiv_pos_as_xyz
'x, y, z'
'-x, y+1/2, -z'
'-x, -y, -z'
'x, -y-1/2, z'

loop_
_atom_site_label
_atom_site_type_symbol
_atom_site_fract_x
_atom_site_fract_y
_atom_site_fract_z
_atom_site_U_iso_or_equiv
_atom_site_adp_type
_atom_site_occupancy
_atom_site_symmetry_multiplicity
_atom_site_calc_flag
_atom_site_refinement_flags
Cd1 Cd 0.28872(3) 0.7500 0.59871(3) 0.00993(7) Uani 1 2 d SD
Cd2 Cd 0.27984(3) 0.2500 0.83324(3) 0.01111(8) Uani 1 2 d S
Ag1 Ag 0.78857(4) 0.7500 0.60788(4) 0.02713(12) Uani 1 2 d S
Ag2 Ag 0.77758(4) 0.2500 0.82500(4) 0.01848(9) Uani 1 2 d S
Ag3 Ag 0.23936(3) 0.48970(3) 0.21502(3) 0.02205(7) Uani 1 1 d .
O1 O 0.2822(3) 0.3849(2) 0.6919(3) 0.0207(7) Uani 1 1 d .
H1 H 0.2496 0.3509 0.6359 0.031 Uiso 1 1 calc R
N2 N 0.0804(4) 0.7500 0.6139(4) 0.0228(12) Uani 1 2 d S
N3 N 0.4958(4) 0.7500 0.5801(5) 0.0256(13) Uani 1 2 d S
N4 N 0.2582(4) 0.3871(3) 0.9687(3) 0.0259(9) Uani 1 1 d .
N5 N 0.0660(4) 0.2500 0.7959(4) 0.0199(11) Uani 1 2 d S
N6 N 0.4887(4) 0.2500 0.8521(4) 0.0167(10) Uani 1 2 d S
N7 N 0.2510(3) 0.6151(3) 0.4544(3) 0.0196(8) Uani 1 1 d .
C1 C 0.3869(4) 0.4465(4) 0.6635(4) 0.0243(10) Uani 1 1 d .
H1A H 0.3671 0.4822 0.5900 0.029 Uiso 1 1 calc R
H1B H 0.4547 0.3941 0.6590 0.029 Uiso 1 1 calc R
C2 C 0.4245(4) 0.5356(4) 0.7500(5) 0.0368(12) Uani 1 1 d D
H2A H 0.4422 0.4996 0.8235 0.044 Uiso 1 1 calc R
H2B H 0.4993 0.5721 0.7325 0.044 Uiso 1 1 calc R
N1 N 0.3283(5) 0.6237(3) 0.7556(3) 0.0319(11) Uani 1 1 d D
H1C H 0.2545(9) 0.5827(8) 0.7651(10) 0.038 Uiso 1 1 d D
C3 C 0.3916(5) 0.6950(5) 0.8465(5) 0.024(2) Uani 0.50 1 d PD
H3A H 0.4631(8) 0.714(3) 0.8214(19) 0.029 Uiso 0.50 1 d PD
H3B H 0.409(5) 0.6481(12) 0.9061(11) 0.029 Uiso 0.50 1 d PD
C4 C 0.3167(4) 0.7936(6) 0.8600(5) 0.0225(18) Uani 0.50 1 d PD
H4A H 0.355(2) 0.8307(16) 0.9207(11) 0.027 Uiso 0.50 1 d PD
H4B H 0.2348(7) 0.789(7) 0.861(5) 0.027 Uiso 0.50 1 d PD
C5 C -0.0249(5) 0.7500 0.6152(6) 0.0243(14) Uani 1 2 d S
C6 C 0.6011(6) 0.7500 0.5924(5) 0.0255(15) Uani 1 2 d S
C7 C 0.2511(4) 0.4249(4) 1.0562(4) 0.0239(10) Uani 1 1 d .
C8 C -0.0363(5) 0.2500 0.8062(5) 0.0173(12) Uani 1 2 d S
C9 C 0.5933(5) 0.2500 0.8450(4) 0.0149(11) Uani 1 2 d S
C10 C 0.2457(3) 0.5645(4) 0.3710(3) 0.0179(8) Uani 1 1 d .
O1W O 0.0501(3) 0.4457(3) 0.5992(2) 0.0243(7) Uani 1 1 d D
H1WA H 0.0007(10) 0.3895(7) 0.5933(18) 0.037 Uiso 1 1 d D
H1WB H 0.0139(11) 0.4737(11) 0.6518(5) 0.037 Uiso 1 1 d D
O2W O 0.0569(4) 0.5450(3) 0.8135(3) 0.0417(10) Uani 1 1 d D
H2WA H 0.0295(13) 0.4772(6) 0.8123(6) 0.050 Uiso 1 1 d D
H2WB H 0.1005(12) 0.5309(17) 0.8760(8) 0.062 Uiso 1 1 d D
O3W O -0.0056(5) 0.7500 0.9017(4) 0.0409(13) Uani 1 2 d SD
H3WA H -0.035(2) 0.6987(5) 0.8556(11) 0.061 Uiso 0.50 1 d PD

loop_
_atom_site_aniso_label
_atom_site_aniso_U_11
_atom_site_aniso_U_22
_atom_site_aniso_U_33
_atom_site_aniso_U_23
_atom_site_aniso_U_13
_atom_site_aniso_U_12
Cd1 0.00658(13) 0.01246(15) 0.01041(14) 0.000 -0.00037(11) 0.000
Cd2 0.00764(13) 0.01328(15) 0.01248(15) 0.000 0.00159(12) 0.000
Ag1 0.00801(16) 0.0378(3) 0.0358(2) 0.000 0.00345(16) 0.000
Ag2 0.00821(15) 0.02273(19) 0.02446(19) 0.000 0.00190(14) 0.000
Ag3 0.02633(14) 0.02300(14) 0.01724(12) -0.00957(11) 0.00440(11) -0.00161(12)
O1 0.0198(12) 0.0157(12) 0.0242(13) 0.0056(11) -0.0069(11) -0.0013(11)
N2 0.0119(19) 0.036(3) 0.020(2) 0.000 -0.0018(18) 0.000
N3 0.0118(19) 0.043(3) 0.023(2) 0.000 0.0074(17) 0.000
N4 0.0259(16) 0.0284(18) 0.0244(16) -0.0109(15) 0.0072(14) -0.0035(15)
N5 0.0122(19) 0.021(2) 0.027(2) 0.000 0.0020(18) 0.000
N6 0.0138(19) 0.018(2) 0.018(2) 0.000 0.0017(16) 0.000
N7 0.0189(14) 0.0214(16) 0.0175(14) -0.0034(13) -0.0019(12) 0.0011(13)
C1 0.0237(17) 0.0256(19) 0.0254(18) 0.0093(16) 0.0101(15) 0.0099(16)
C2 0.031(2) 0.0217(19) 0.051(3) 0.0198(19) -0.024(2) -0.0133(18)
N1 0.067(3) 0.0090(15) 0.0159(15) 0.0013(13) -0.0082(17) -0.0077(17)
C3 0.048(5) 0.014(3) 0.009(3) -0.004(3) -0.004(3) 0.008(4)
C4 0.015(3) 0.038(4) 0.018(3) 0.002(3) 0.012(3) 0.011(3)
C5 0.010(2) 0.029(3) 0.034(3) 0.000 0.005(2) 0.000
C6 0.017(2) 0.035(3) 0.025(3) 0.000 0.003(2) 0.000
C7 0.0244(18) 0.0240(19) 0.0243(18) -0.0082(16) 0.0064(15) -0.0035(16)
C8 0.010(2) 0.018(2) 0.023(3) 0.000 -0.0012(19) 0.000
C9 0.011(2) 0.019(2) 0.014(2) 0.000 -0.0002(18) 0.000
C10 0.0134(15) 0.0201(17) 0.0196(16) 0.0011(15) -0.0004(13) 0.0009(14)
O1W 0.0207(13) 0.0258(15) 0.0255(14) 0.0001(13) -0.0011(12) 0.0006(12)
O2W 0.068(2) 0.0253(16) 0.0340(17) 0.0073(14) 0.0166(17) 0.0168(17)
O3W 0.057(3) 0.029(2) 0.043(2) 0.000 0.033(2) 0.000

loop_
_atom_type_symbol
_atom_type_description
_atom_type_scat_dispersion_real
_atom_type_scat_dispersion_imag
_atom_type_scat_source
C C 0.0033 0.0016 'International Tables Vol C Tables 4.2.6.8 and 6.1.1.4'
H H 0.0000 0.0000 'International Tables Vol C Tables 4.2.6.8 and 6.1.1.4'
N N 0.0061 0.0033 'International Tables Vol C Tables 4.2.6.8 and 6.1.1.4'
O O 0.0106 0.0060 'International Tables Vol C Tables 4.2.6.8 and 6.1.1.4'
Ag Ag -0.8971 1.1015 'International Tables Vol C Tables 4.2.6.8 and 6.1.1.4'
Cd Cd -0.8075 1.2024 'International Tables Vol C Tables 4.2.6.8 and 6.1.1.4'

loop_
_geom_angle_atom_site_label_1
_geom_angle_atom_site_label_2
_geom_angle_atom_site_label_3
_geom_angle
_geom_angle_site_symmetry_1
_geom_angle_site_symmetry_3
N3 Cd1 N2 178.98(18) . .
N3 Cd1 N7 90.89(13) . .
N2 Cd1 N7 88.36(13) . .
N3 Cd1 N7 90.89(13) . 4_575
N2 Cd1 N7 88.36(13) . 4_575
N7 Cd1 N7 85.23(17) . 4_575
N3 Cd1 N1 89.43(16) . 4_575
N2 Cd1 N1 91.37(16) . 4_575
N7 Cd1 N1 175.79(12) . 4_575
N7 Cd1 N1 98.97(12) 4_575 4_575
N3 Cd1 N1 89.43(16) . .
N2 Cd1 N1 91.37(16) . .
N7 Cd1 N1 98.97(12) . .
N7 Cd1 N1 175.79(12) 4_575 .
N1 Cd1 N1 76.83(17) 4_575 .
N6 Cd2 N4 96.90(13) . .
N6 Cd2 N4 96.90(13) . 4_565
N4 Cd2 N4 88.1(2) . 4_565
N6 Cd2 O1 88.29(12) . 4_565
N4 Cd2 O1 174.65(12) . 4_565
N4 Cd2 O1 92.59(13) 4_565 4_565
N6 Cd2 O1 88.29(12) . .
N4 Cd2 O1 92.59(13) . .
N4 Cd2 O1 174.65(12) 4_565 .
O1 Cd2 O1 86.23(15) 4_565 .
N6 Cd2 N5 174.71(18) . .
N4 Cd2 N5 86.89(13) . .
N4 Cd2 N5 86.89(13) 4_565 .
O1 Cd2 N5 87.86(12) 4_565 .
O1 Cd2 N5 87.86(12) . .
C5 Ag1 C6 177.3(3) 1_655 .
C9 Ag2 C8 179.6(2) . 1_655
C9 Ag2 Ag3 88.68(3) . 2_646
C8 Ag2 Ag3 91.39(3) 1_655 2_646
C9 Ag2 Ag3 88.68(3) . 3_666
C8 Ag2 Ag3 91.39(3) 1_655 3_666
Ag3 Ag2 Ag3 161.750(19) 2_646 3_666
C10 Ag3 C7 173.42(17) . 1_554
C10 Ag3 Ag2 73.30(12) . 3_666
C7 Ag3 Ag2 103.39(13) 1_554 3_666
C1 O1 Cd2 126.8(2) . .
C1 O1 H1 109.5 . .
Cd2 O1 H1 102.6 . .
C5 N2 Cd1 176.4(5) . .
C6 N3 Cd1 167.3(5) . .
C7 N4 Cd2 158.5(4) . .
C8 N5 Cd2 163.0(5) . .
C9 N6 Cd2 170.2(4) . .
C10 N7 Cd1 165.7(3) . .
O1 C1 C2 110.5(4) . .
O1 C1 H1A 109.6 . .
C2 C1 H1A 109.6 . .
O1 C1 H1B 109.6 . .
C2 C1 H1B 109.6 . .
H1A C1 H1B 108.1 . .
N1 C2 C1 112.5(4) . .
N1 C2 H2A 109.1 . .
C1 C2 H2A 109.1 . .
N1 C2 H2B 109.1 . .
C1 C2 H2B 109.1 . .
H2A C2 H2B 107.8 . .
C3 N1 C2 99.0(4) . .
C3 N1 C4 32.5(3) . 4_575
C2 N1 C4 125.7(4) . 4_575
C3 N1 Cd1 104.4(3) . .
C2 N1 Cd1 117.3(3) . .
C4 N1 Cd1 102.1(3) 4_575 .
C3 N1 H1C 121.6(8) . .
C2 N1 H1C 105.7(7) . .
C4 N1 H1C 93.6(8) 4_575 .
Cd1 N1 H1C 109.3(7) . .
C4 C3 N1 108.4(5) . .
C4 C3 H3A 112(2) . .
N1 C3 H3A 104(2) . .
C4 C3 H3B 118(3) . .
N1 C3 H3B 105.5(18) . .
H3A C3 H3B 108(4) . .
C3 C4 C4 98.9(6) 4_575 4_575
C3 C4 C3 62.4(7) 4_575 .
C4 C4 C3 36.5(3) 4_575 .
C3 C4 N1 65.9(6) 4_575 4_575
C4 C4 N1 127.5(3) 4_575 4_575
C3 C4 N1 107.5(4) . 4_575
C3 C4 H4A 74.0(15) 4_575 .
C4 C4 H4A 118.9(13) 4_575 .
C3 C4 H4A 105.5(15) . .
N1 C4 H4A 105.1(14) 4_575 .
C3 C4 H4B 168(4) 4_575 .
C4 C4 H4B 87(5) 4_575 .
C3 C4 H4B 123(6) . .
N1 C4 H4B 102(4) 4_575 .
H4A C4 H4B 112(5) . .
N2 C5 Ag1 176.7(6) . 1_455
N3 C6 Ag1 177.9(6) . .
N4 C7 Ag3 178.8(4) . 1_556
N5 C8 Ag2 179.9(5) . 1_455
N6 C9 Ag2 177.6(5) . .
N7 C10 Ag3 174.2(4) . .
H1WA O1W H1WB 90.5(14) . .
H2WA O2W H2WB 89.4(13) . .

loop_
_geom_bond_atom_site_label_1
_geom_bond_atom_site_label_2
_geom_bond_distance
_geom_bond_site_symmetry_2
Cd1 N3 2.305(5) .
Cd1 N2 2.311(5) .
Cd1 N7 2.335(3) .
Cd1 N7 2.335(3) 4_575
Cd1 N1 2.382(4) 4_575
Cd1 N1 2.382(4) .
Cd2 N6 2.269(5) .
Cd2 N4 2.311(4) .
Cd2 N4 2.311(4) 4_565
Cd2 O1 2.313(3) 4_565
Cd2 O1 2.313(3) .
Cd2 N5 2.328(5) .
Ag1 C5 2.033(6) 1_655
Ag1 C6 2.038(6) .
Ag2 C9 2.061(5) .
Ag2 C8 2.078(5) 1_655
Ag2 Ag3 3.0892(4) 2_646
Ag2 Ag3 3.0892(4) 3_666
Ag3 C10 2.049(4) .
Ag3 C7 2.059(4) 1_554
Ag3 Ag2 3.0892(4) 3_666
O1 C1 1.431(5) .
O1 H1 0.8200 .
N2 C5 1.154(8) .
N3 C6 1.144(8) .
N4 C7 1.144(6) .
N5 C8 1.142(7) .
N6 C9 1.159(7) .
N7 C10 1.152(5) .
C1 C2 1.490(7) .
C1 H1A 0.9700 .
C1 H1B 0.9700 .
C2 N1 1.481(7) .
C2 H2A 0.9700 .
C2 H2B 0.9700 .
N1 C3 1.472(7) .
N1 C4 1.595(7) 4_575
N1 H1C 0.959(11) .
C3 C4 1.437(9) .
C3 H3A 0.901(9) .
C3 H3B 0.900(9) .
C4 C3 0.865(8) 4_575
C4 C4 1.021(14) 4_575
C4 N1 1.595(7) 4_575
C4 H4A 0.901(9) .
C4 H4B 0.900(8) .
C5 Ag1 2.033(6) 1_455
C7 Ag3 2.059(4) 1_556
C8 Ag2 2.078(5) 1_455
O1W H1WA 0.849(8) .
O1W H1WB 0.848(7) .
O2W H2WA 0.849(7) .
O2W H2WB 0.850(8) .
O3W H3WA 0.849(8) .

loop_
_geom_hbond_atom_site_label_D
_geom_hbond_atom_site_label_H
_geom_hbond_atom_site_label_A
_geom_hbond_distance_DH
_geom_hbond_distance_HA
_geom_hbond_distance_DA
_geom_hbond_angle_DHA
N1 H1C O2W 0.959(11) 2.349(11) 3.265(7) 159.8(9)
O1W H1WB O2W 0.848(7) 2.100(8) 2.799(5) 139.5(10)
O2W H2WB N4 0.850(8) 2.563(15) 3.270(5) 141.4(15)
O3W H3WA O2W 0.849(8) 2.151(15) 2.742(4) 126.5(17)
